data_7042504
loop_
_publ_author_name
'Szimhardt, Norbert'
'B\"olter, Marc F'
'Born, Maximilian'
'Klap\"otke, Thomas M'
'Stierstorfer, J\"org'

_publ_section_title
;
 Metal salts and complexes of 1,1'-dinitramino-5,5'-bitetrazole.
;
_journal_issue 15
_journal_name_full 'Dalton transactions (Cambridge, England : 2003)'
_journal_page_first 5033
_journal_page_last 5040
_journal_paper_doi 10.1039/c7dt00536a
_journal_volume 46
_journal_year 2017
_chemical_formula_moiety 'C2 H8 Ba N12 O8, 2(H2 O)'
_chemical_formula_sum 'C2 H12 Ba N12 O10'
_chemical_formula_weight 501.58
_chemical_name_common 'barium 1,1-dinitramino-5,5-bitetrazolate hexahydrate'
_chemical_name_systematic
;
barium 1,1-dinitramino-5,5-bitetrazolate hexahydrate
;
_space_group_IT_number 14
_symmetry_cell_setting monoclinic
_symmetry_Int_Tables_number 14
_symmetry_space_group_name_Hall '-P 2yn'
_symmetry_space_group_name_H-M 'P 1 21/n 1'
_atom_sites_solution_hydrogens difmap
_audit_creation_date 11.10.2016
_audit_creation_method SHELXL-2013
_audit_update_record
;
2016-12-27 deposited with the CCDC.
2017-03-16 downloaded from the CCDC.
;
_cell_angle_alpha 90
_cell_angle_beta 92.7980(10)
_cell_angle_gamma 90
_cell_formula_units_Z 4
_cell_length_a 8.9593(3)
_cell_length_b 9.5952(3)
_cell_length_c 17.9981(6)
_cell_measurement_reflns_used 9932
_cell_measurement_temperature 173(2)
_cell_measurement_theta_max 36.4531
_cell_measurement_theta_min 2.5915
_cell_volume 1545.39(9)
_computing_cell_refinement 'APEX2 v2012.4-3 (Bruker AXS)'
_computing_data_collection 'Bruker Instrument Service v3.0.21'
_computing_data_reduction 'SAINT V8.18C (Bruker AXS Inc., 2011)'
_computing_structure_refinement 'SHELXL-2013 (Sheldrick, 2013)'
_diffrn_ambient_temperature 173(2)
_diffrn_detector_area_resol_mean 7.4074
_diffrn_measured_fraction_theta_full 0.999
_diffrn_measured_fraction_theta_max 0.999
_diffrn_measurement_device_type 'D8 Venture'
_diffrn_measurement_method 'mix of omega and phi scans'
_diffrn_radiation_type MoK\a
_diffrn_radiation_wavelength 0.71073
_diffrn_reflns_av_R_equivalents 0.0304
_diffrn_reflns_av_unetI/netI 0.0111
_diffrn_reflns_Laue_measured_fraction_full 0.999
_diffrn_reflns_Laue_measured_fraction_max 0.999
_diffrn_reflns_limit_h_max 11
_diffrn_reflns_limit_h_min -11
_diffrn_reflns_limit_k_max 11
_diffrn_reflns_limit_k_min -11
_diffrn_reflns_limit_l_max 22
_diffrn_reflns_limit_l_min -22
_diffrn_reflns_number 49826
_diffrn_reflns_point_group_measured_fraction_full 0.999
_diffrn_reflns_point_group_measured_fraction_max 0.999
_diffrn_reflns_theta_full 25.242
_diffrn_reflns_theta_max 25.999
_diffrn_reflns_theta_min 2.266
_diffrn_source 'rotating anode generator'
_exptl_absorpt_coefficient_mu 2.651
_exptl_absorpt_correction_T_max 0.7471
_exptl_absorpt_correction_T_min 0.6816
_exptl_absorpt_correction_type multi-scan
_exptl_absorpt_process_details
;
SADABS-2016/2 - Bruker AXS area detector scaling and absorption correction
;
_exptl_crystal_colour colourless
_exptl_crystal_density_diffrn 2.156
_exptl_crystal_density_method 'not measured'
_exptl_crystal_description block
_exptl_crystal_F_000 976
_exptl_crystal_size_max 0.090
_exptl_crystal_size_mid 0.060
_exptl_crystal_size_min 0.030
_refine_diff_density_max 0.803
_refine_diff_density_min -1.124
_refine_diff_density_rms 0.366
_refine_ls_extinction_method none
_refine_ls_goodness_of_fit_ref 1.434
_refine_ls_hydrogen_treatment mixed
_refine_ls_matrix_type full
_refine_ls_number_parameters 246
_refine_ls_number_reflns 3024
_refine_ls_number_restraints 0
_refine_ls_restrained_S_all 1.434
_refine_ls_R_factor_all 0.0211
_refine_ls_R_factor_gt 0.0162
_refine_ls_shift/su_max 0.000
_refine_ls_shift/su_mean 0.000
_refine_ls_structure_factor_coef Fsqd
_refine_ls_weighting_details 'w=1/[\s^2^(Fo^2^)+(0.0472P)^2^+1.2739P] where P=(Fo^2^+2Fc^2^)/3'
_refine_ls_weighting_scheme calc
_refine_ls_wR_factor_gt 0.0561
_refine_ls_wR_factor_ref 0.0868
_reflns_Friedel_coverage 0.000
_reflns_number_gt 2875
_reflns_number_total 3024
_reflns_threshold_expression 'I > 2\s(I)'
_cod_data_source_file c7dt00536a2.cif
_cod_data_source_block uv586
_cod_depositor_comments
;
The following automatic conversions were performed:

'_exptl_absorpt_correction_type' value 'Multi-Scan' changed to
'multi-scan' according to
/home/data/users/saulius/crontab/automatic-downloads/rss-feeds/RSC/lib/dictionaries/cif_core.dic
dictionary named 'cif_core.dic' version 2.4.2 from 2011-04-26.

Automatic conversion script
Id: cif_fix_values 4973 2017-02-22 13:04:09Z antanas 

 Adding full bibliography for 7042497--7042508.cif.
;
_cod_original_cell_volume 1545.38(9)
_cod_original_sg_symbol_H-M 'P 21/n'
_cod_database_code 7042504
_shelx_space_group_comment
;
The symmetry employed for this shelxl refinement is uniquely defined
by the following loop, which should always be used as a source of
symmetry information in preference to the above space-group names.
They are only intended as comments.
;
_shelx_estimated_absorpt_t_min 0.796
_shelx_estimated_absorpt_t_max 0.925
_shelxl_version_number 2013-4

loop_
_space_group_symop_operation_xyz
'x, y, z'
'-x+1/2, y+1/2, -z+1/2'
'-x, -y, -z'
'x-1/2, -y-1/2, z-1/2'

loop_
_atom_site_label
_atom_site_type_symbol
_atom_site_fract_x
_atom_site_fract_y
_atom_site_fract_z
_atom_site_U_iso_or_equiv
_atom_site_adp_type
_atom_site_occupancy
_atom_site_site_symmetry_order
_atom_site_calc_flag
_atom_site_refinement_flags_posn
_atom_site_refinement_flags_adp
Ba Ba 0.18040(2) 0.03630(2) 0.72804(2) 0.01074(11) Uani 1 1 d . .
N5 N 0.1614(4) -0.0465(3) 0.88071(16) 0.0154(6) Uani 1 1 d . .
N2 N 0.3136(3) 0.0450(3) 0.98118(17) 0.0183(6) Uani 1 1 d . .
C1 C 0.0781(4) 0.0173(3) 1.00544(19) 0.0139(7) Uani 1 1 d . .
O1 O 0.1750(3) -0.2621(2) 0.93249(13) 0.0239(5) Uani 1 1 d . .
O3 O 0.5109(2) -0.2606(2) 0.60837(13) 0.0189(5) Uani 1 1 d . .
O4 O 0.3177(2) -0.2324(2) 0.67723(12) 0.0167(5) Uani 1 1 d . .
N10 N 0.6873(3) 0.0782(3) 0.51605(14) 0.0138(5) Uani 1 1 d . .
N12 N 0.4241(3) -0.1851(3) 0.64113(14) 0.0115(5) Uani 1 1 d . .
N9 N 0.7561(3) 0.0938(3) 0.58471(15) 0.0175(6) Uani 1 1 d . .
N3 N 0.2920(3) 0.0887(3) 1.04823(16) 0.0208(6) Uani 1 1 d . .
N6 N 0.1638(3) -0.1845(3) 0.87802(14) 0.0130(5) Uani 1 1 d . .
N8 N 0.6742(3) 0.0469(3) 0.63635(16) 0.0159(6) Uani 1 1 d . .
O2 O 0.1510(3) -0.2307(2) 0.81197(12) 0.0167(5) Uani 1 1 d . .
N4 N 0.1462(3) 0.0728(3) 1.06510(15) 0.0176(6) Uani 1 1 d . .
N11 N 0.4294(3) -0.0468(3) 0.64178(16) 0.0131(6) Uani 1 1 d . .
N1 N 0.1801(3) -0.0017(3) 0.95400(15) 0.0138(5) Uani 1 1 d . .
N7 N 0.5483(3) -0.0011(3) 0.60141(14) 0.0101(5) Uani 1 1 d . .
C2 C 0.5578(4) 0.0192(3) 0.52787(18) 0.0102(6) Uani 1 1 d . .
O5 O 0.4543(4) 0.0375(3) 0.81546(19) 0.0273(7) Uani 1 1 d . .
O6 O -0.1122(3) -0.0303(3) 0.77176(15) 0.0275(7) Uani 1 1 d . .
O8 O 0.0768(3) -0.0437(3) 0.58747(16) 0.0287(6) Uani 1 1 d . .
O7 O -0.0084(4) 0.2454(3) 0.6739(2) 0.0464(9) Uani 1 1 d . .
O9 O -0.1387(4) -0.2495(4) 0.5676(2) 0.0519(9) Uani 1 1 d . .
H9C H -0.1008 -0.2449 0.5341 0.062 Uiso 1 1 d R U
H9B H -0.2238 -0.3020 0.5801 0.062 Uiso 1 1 d R U
O10 O 0.6959(4) 0.2102(4) 0.78959(19) 0.0592(11) Uani 1 1 d . .
H10B H 0.6770 0.2430 0.8338 0.071 Uiso 1 1 d R U
H8A H 0.1417 -0.0689 0.5561 0.071 Uiso 1 1 d R U
H10A H 0.7082 0.2643 0.7645 0.071 Uiso 1 1 d R U
H8B H 0.0195 -0.1111 0.5828 0.071 Uiso 1 1 d R U
H6C H -0.1144 -0.0373 0.8216 0.071 Uiso 1 1 d R U
H5A H 0.449(7) 0.051(6) 0.862(4) 0.054(17) Uiso 1 1 d . .
H5B H 0.523(7) 0.077(6) 0.801(3) 0.045(17) Uiso 1 1 d . .
H6A H -0.169(6) 0.029(6) 0.770(3) 0.04(2) Uiso 1 1 d . .
H7A H -0.064(6) 0.228(5) 0.630(3) 0.042(13) Uiso 1 1 d . .
H7B H -0.008(5) 0.327(6) 0.678(3) 0.033(13) Uiso 1 1 d . .

loop_
_atom_site_aniso_label
_atom_site_aniso_U_11
_atom_site_aniso_U_22
_atom_site_aniso_U_33
_atom_site_aniso_U_23
_atom_site_aniso_U_13
_atom_site_aniso_U_12
Ba 0.01316(15) 0.00822(15) 0.01114(15) 0.00009(5) 0.00350(9) 0.00144(5)
N5 0.0271(16) 0.0107(13) 0.0088(13) -0.0025(9) 0.0046(12) 0.0025(10)
N2 0.0200(14) 0.0168(14) 0.0181(15) -0.0009(10) 0.0013(12) 0.0000(10)
C1 0.0231(18) 0.0090(15) 0.0101(15) -0.0004(11) 0.0050(13) 0.0003(12)
O1 0.0417(15) 0.0126(11) 0.0172(12) 0.0046(9) -0.0013(10) -0.0008(10)
O3 0.0184(11) 0.0116(10) 0.0273(13) -0.0020(9) 0.0082(9) 0.0023(9)
O4 0.0191(11) 0.0148(11) 0.0170(11) 0.0053(9) 0.0080(9) -0.0024(9)
N10 0.0117(12) 0.0147(12) 0.0148(13) 0.0016(11) -0.0005(10) -0.0029(10)
N12 0.0136(12) 0.0114(12) 0.0096(12) 0.0015(10) 0.0009(9) 0.0005(10)
N9 0.0161(13) 0.0180(14) 0.0181(13) 0.0024(11) -0.0038(11) -0.0035(11)
N3 0.0228(14) 0.0206(15) 0.0189(14) -0.0027(12) 0.0016(11) -0.0015(12)
N6 0.0150(12) 0.0115(12) 0.0128(13) 0.0006(10) 0.0043(10) 0.0007(10)
N8 0.0171(14) 0.0154(13) 0.0149(14) 0.0013(10) -0.0023(11) -0.0034(10)
O2 0.0229(11) 0.0148(11) 0.0127(10) -0.0038(9) 0.0032(9) 0.0023(9)
N4 0.0219(14) 0.0165(13) 0.0145(13) -0.0025(11) 0.0026(11) -0.0030(11)
N11 0.0182(15) 0.0103(13) 0.0115(14) 0.0013(9) 0.0078(11) -0.0018(9)
N1 0.0204(14) 0.0108(11) 0.0106(13) -0.0004(11) 0.0032(10) 0.0016(11)
N7 0.0118(12) 0.0096(11) 0.0091(12) 0.0006(10) 0.0008(10) -0.0018(11)
C2 0.0115(15) 0.0093(15) 0.0100(15) 0.0005(11) 0.0009(12) -0.0001(11)
O5 0.0267(16) 0.0330(18) 0.0218(16) -0.0052(11) -0.0035(13) 0.0108(11)
O6 0.0202(14) 0.0476(19) 0.0150(13) 0.0063(10) 0.0045(11) 0.0170(12)
O8 0.0166(13) 0.0421(17) 0.0276(15) -0.0083(11) 0.0030(11) 0.0026(10)
O7 0.0526(19) 0.0154(14) 0.066(2) -0.0021(14) -0.0459(17) 0.0031(13)
O9 0.0473(19) 0.0457(19) 0.062(2) -0.0054(17) -0.0066(16) -0.0110(16)
O10 0.0459(19) 0.083(3) 0.0461(19) -0.0339(19) -0.0232(16) 0.0359(19)

loop_
_atom_type_symbol
_atom_type_description
_atom_type_scat_dispersion_real
_atom_type_scat_dispersion_imag
_atom_type_scat_source
C C 0.0033 0.0016 'International Tables Vol C Tables 4.2.6.8 and 6.1.1.4'
H H 0.0000 0.0000 'International Tables Vol C Tables 4.2.6.8 and 6.1.1.4'
N N 0.0061 0.0033 'International Tables Vol C Tables 4.2.6.8 and 6.1.1.4'
O O 0.0106 0.0060 'International Tables Vol C Tables 4.2.6.8 and 6.1.1.4'
Ba Ba -0.3244 2.2819 'International Tables Vol C Tables 4.2.6.8 and 6.1.1.4'

loop_
_geom_angle_atom_site_label_1
_geom_angle_atom_site_label_2
_geom_angle_atom_site_label_3
_geom_angle
_geom_angle_site_symmetry_1
_geom_angle_site_symmetry_3
O8 Ba O7 72.94(9) . .
O8 Ba O4 140.41(7) . 2_556
O7 Ba O4 68.01(8) . 2_556
O8 Ba O2 98.46(7) . 2_556
O7 Ba O2 70.14(9) . 2_556
O4 Ba O2 62.48(7) 2_556 2_556
O8 Ba O6 85.29(8) . .
O7 Ba O6 72.86(10) . .
O4 Ba O6 89.32(8) 2_556 .
O2 Ba O6 139.72(8) 2_556 .
O8 Ba O5 138.51(9) . .
O7 Ba O5 133.30(8) . .
O4 Ba O5 71.39(7) 2_556 .
O2 Ba O5 71.30(8) 2_556 .
O6 Ba O5 128.92(10) . .
O8 Ba N5 140.05(8) . .
O7 Ba N5 118.24(10) . .
O4 Ba N5 68.62(7) 2_556 .
O2 Ba N5 121.50(7) 2_556 .
O6 Ba N5 64.86(9) . .
O5 Ba N5 64.07(10) . .
O8 Ba N11 70.43(8) . .
O7 Ba N11 118.99(10) . .
O4 Ba N11 124.33(7) 2_556 .
O2 Ba N11 69.13(7) 2_556 .
O6 Ba N11 146.26(8) . .
O5 Ba N11 68.37(9) . .
N5 Ba N11 121.36(9) . .
O8 Ba O2 101.00(7) . .
O7 Ba O2 136.93(9) . .
O4 Ba O2 111.68(6) 2_556 .
O2 Ba O2 150.665(16) 2_556 .
O6 Ba O2 64.10(7) . .
O5 Ba O2 79.59(8) . .
N5 Ba O2 43.09(7) . .
N11 Ba O2 97.12(6) . .
O8 Ba O4 66.96(7) . .
O7 Ba O4 139.72(9) . .
O4 Ba O4 150.673(16) 2_556 .
O2 Ba O4 111.70(6) 2_556 .
O6 Ba O4 106.64(7) . .
O5 Ba O4 79.51(7) . .
N5 Ba O4 95.61(7) . .
N11 Ba O4 42.70(6) . .
O2 Ba O4 57.91(6) . .
N6 N5 N1 110.0(3) . .
N6 N5 Ba 103.86(19) . .
N1 N5 Ba 144.3(2) . .
N3 N2 N1 106.0(3) . .
N4 C1 N1 108.1(3) . .
N4 C1 C1 127.6(4) . 3_557
N1 C1 C1 124.2(4) . 3_557
N12 O4 Ba 128.00(18) . 2_546
N12 O4 Ba 100.23(16) . .
Ba O4 Ba 118.91(7) 2_546 .
C2 N10 N9 105.3(3) . .
O3 N12 O4 122.9(3) . .
O3 N12 N11 124.6(3) . .
O4 N12 N11 112.5(3) . .
N8 N9 N10 111.5(3) . .
N2 N3 N4 110.9(3) . .
O1 N6 O2 122.3(3) . .
O1 N6 N5 125.2(3) . .
O2 N6 N5 112.5(3) . .
N9 N8 N7 106.0(3) . .
N6 O2 Ba 119.51(17) . 2_546
N6 O2 Ba 99.67(16) . .
Ba O2 Ba 119.34(7) 2_546 .
C1 N4 N3 105.9(3) . .
N12 N11 N7 109.8(3) . .
N12 N11 Ba 104.60(19) . .
N7 N11 Ba 145.57(18) . .
C1 N1 N2 109.0(3) . .
C1 N1 N5 129.8(3) . .
N2 N1 N5 120.8(3) . .
C2 N7 N8 108.6(3) . .
C2 N7 N11 130.3(3) . .
N8 N7 N11 120.7(3) . .
N10 C2 N7 108.6(3) . .
N10 C2 C2 126.9(4) . 3_656
N7 C2 C2 124.4(4) . 3_656
Ba O5 H5A 117(4) . .
Ba O5 H5B 120(4) . .
H5A O5 H5B 109(6) . .
Ba O6 H6C 110.9 . .
Ba O6 H6A 116(4) . .
H6C O6 H6A 93.3 . .
Ba O8 H8A 118.0 . .
Ba O8 H8B 119.4 . .
H8A O8 H8B 98.5 . .
Ba O7 H7A 117(3) . .
Ba O7 H7B 133(4) . .
H7A O7 H7B 105(5) . .
H9C O9 H9B 131.2 . .
H10B O10 H10A 111.2 . .

loop_
_geom_bond_atom_site_label_1
_geom_bond_atom_site_label_2
_geom_bond_distance
_geom_bond_site_symmetry_2
Ba O8 2.761(3) .
Ba O7 2.771(3) .
Ba O4 2.798(2) 2_556
Ba O2 2.812(2) 2_556
Ba O6 2.846(3) .
Ba O5 2.850(3) .
Ba N5 2.873(3) .
Ba N11 2.892(3) .
Ba O2 2.992(2) .
Ba O4 3.018(2) .
N5 N6 1.326(4) .
N5 N1 1.390(4) .
N2 N3 1.301(4) .
N2 N1 1.346(4) .
C1 N4 1.321(5) .
C1 N1 1.345(4) .
C1 C1 1.442(7) 3_557
O1 N6 1.231(4) .
O3 N12 1.233(3) .
O4 N12 1.264(3) .
O4 Ba 2.798(2) 2_546
N10 C2 1.317(4) .
N10 N9 1.362(4) .
N12 N11 1.327(4) .
N9 N8 1.293(4) .
N3 N4 1.364(4) .
N6 O2 1.268(3) .
N8 N7 1.345(4) .
O2 Ba 2.812(2) 2_546
N11 N7 1.389(4) .
N7 C2 1.345(4) .
C2 C2 1.454(7) 3_656
O5 H5A 0.85(6) .
O5 H5B 0.78(6) .
O6 H6C 0.9000 .
O6 H6A 0.77(6) .
O8 H8A 0.8655 .
O8 H8B 0.8277 .
O7 H7A 0.93(5) .
O7 H7B 0.78(5) .
O9 H9C 0.7087 .
O9 H9B 0.9497 .
O10 H10B 0.8789 .
O10 H10A 0.7007 .

loop_
_geom_hbond_atom_site_label_D
_geom_hbond_atom_site_label_H
_geom_hbond_atom_site_label_A
_geom_hbond_distance_DH
_geom_hbond_distance_HA
_geom_hbond_distance_DA
_geom_hbond_angle_DHA
_geom_hbond_site_symmetry_A
O9 H9B O3 0.95 2.49 3.261(4) 138.6 1_455
O10 H10B O9 0.88 1.83 2.673(5) 161.3 2_556
O8 H8A N10 0.87 2.06 2.904(4) 165.7 3_656
O10 H10A O6 0.70 2.23 2.811(5) 140.4 2_556
O8 H8B O9 0.83 1.95 2.773(4) 171.4 .
O6 H6C N4 0.90 2.10 2.995(4) 171.7 3_557
O5 H5A N2 0.85(6) 2.51(6) 3.295(5) 153(5) .
O5 H5B O10 0.78(6) 2.03(6) 2.783(6) 165(6) .
O6 H6A O10 0.77(6) 2.15(6) 2.905(4) 166(5) 1_455
O7 H7A N9 0.93(5) 2.19(5) 2.969(4) 141(4) 1_455
O7 H7A N3 0.93(5) 2.60(5) 3.232(4) 126(4) 4_565
O7 H7B O5 0.78(5) 2.08(5) 2.849(4) 167(5) 2_556

loop_
_geom_torsion_atom_site_label_1
_geom_torsion_atom_site_label_2
_geom_torsion_atom_site_label_3
_geom_torsion_atom_site_label_4
_geom_torsion
_geom_torsion_site_symmetry_1
_geom_torsion_site_symmetry_4
Ba O4 N12 O3 41.6(4) 2_546 .
Ba O4 N12 O3 -178.5(2) . .
Ba O4 N12 N11 -139.4(2) 2_546 .
Ba O4 N12 N11 0.5(3) . .
C2 N10 N9 N8 0.1(3) . .
N1 N2 N3 N4 -0.7(4) . .
N1 N5 N6 O1 2.7(5) . .
Ba N5 N6 O1 171.2(2) . .
N1 N5 N6 O2 -178.3(2) . .
Ba N5 N6 O2 -9.7(3) . .
N10 N9 N8 N7 0.1(3) . .
O1 N6 O2 Ba -39.8(3) . 2_546
N5 N6 O2 Ba 141.1(2) . 2_546
O1 N6 O2 Ba -171.7(2) . .
N5 N6 O2 Ba 9.2(3) . .
N1 C1 N4 N3 0.8(4) . .
C1 C1 N4 N3 -178.7(4) 3_557 .
N2 N3 N4 C1 -0.1(4) . .
O3 N12 N11 N7 -1.1(4) . .
O4 N12 N11 N7 180.0(2) . .
O3 N12 N11 Ba 178.4(2) . .
O4 N12 N11 Ba -0.5(3) . .
N4 C1 N1 N2 -1.2(4) . .
C1 C1 N1 N2 178.3(4) 3_557 .
N4 C1 N1 N5 -174.5(3) . .
C1 C1 N1 N5 5.0(6) 3_557 .
N3 N2 N1 C1 1.1(3) . .
N3 N2 N1 N5 175.1(3) . .
N6 N5 N1 C1 -86.4(4) . .
Ba N5 N1 C1 112.9(4) . .
N6 N5 N1 N2 101.1(3) . .
Ba N5 N1 N2 -59.7(5) . .
N9 N8 N7 C2 -0.2(3) . .
N9 N8 N7 N11 -173.7(3) . .
N12 N11 N7 C2 83.6(4) . .
Ba N11 N7 C2 -95.6(4) . .
N12 N11 N7 N8 -104.5(3) . .
Ba N11 N7 N8 76.3(4) . .
N9 N10 C2 N7 -0.2(3) . .
N9 N10 C2 C2 179.8(4) . 3_656
N8 N7 C2 N10 0.3(4) . .
N11 N7 C2 N10 173.0(3) . .
N8 N7 C2 C2 -179.7(4) . 3_656
N11 N7 C2 C2 -7.1(6) . 3_656
